data_7718569
loop_
_publ_author_name
'Vagiakos, Ioannis'
'Tsoureas, Nikolaos'
'Huang, Tianyin'
'Christodoulou, Stella'
'Maron, Laurent'
'Pickl, Thomas'
'Mink, J&#xe1;nos'
'Halter, Dominik P.'

_publ_section_title
;
 Monomeric M(II) (M = Fe, Co, Ni) complexes supported by bulky aryloxide
 ligands tethered to an arene functionality; synthesis, electrochemistry
 and study of the M(II)-arene interaction.
;
_journal_issue 21
_journal_name_full 'Dalton transactions (Cambridge, England : 2003)'
_journal_page_first 8683
_journal_page_last 8694
_journal_paper_doi 10.1039/d5dt00482a
_journal_volume 54
_journal_year 2025
_chemical_formula_moiety 'C40 H58 O2'
_chemical_formula_sum 'C40 H58 O2'
_chemical_formula_weight 570.86
_chemical_name_common LH2
_space_group_crystal_system monoclinic
_space_group_IT_number 14
_space_group_name_Hall '-P 2ybc'
_space_group_name_H-M_alt 'P 1 21/c 1'
_atom_sites_solution_hydrogens mixed
_atom_sites_solution_primary dual
_audit_creation_date 2023-02-03
_audit_creation_method
;
Olex2 1.5
(compiled 2022.04.07 svn.rca3783a0 for OlexSys, GUI svn.r6498)
;
_audit_update_record
;
2024-12-30 deposited with the CCDC.	2025-04-02 downloaded from the CCDC.
;
_cell_angle_alpha 90
_cell_angle_beta 104.643(3)
_cell_angle_gamma 90
_cell_formula_units_Z 2
_cell_length_a 18.3294(7)
_cell_length_b 8.3314(4)
_cell_length_c 11.9719(6)
_cell_measurement_reflns_used 3204
_cell_measurement_temperature 100.00
_cell_measurement_theta_max 68.130
_cell_measurement_theta_min 4.987
_cell_volume 1768.84(14)
_computing_cell_refinement 'SAINT V8.40B (Bruker AXS Inc, 2016)'
_computing_data_collection 'APEX4 (Bruker AXS Inc, 2021)'
_computing_data_reduction 'SAINT V8.40B (Bruker AXS Inc, 2016)'
_computing_molecular_graphics 'Olex2 1.5 (Dolomanov et al., 2009)'
_computing_publication_material 'Olex2 1.5 (Dolomanov et al., 2009)'
_computing_structure_refinement 'XL  (Sheldrick, 2008)'
_computing_structure_solution 'XT  (Sheldrick, 2015)'
_diffrn_ambient_temperature 100.00
_diffrn_measured_fraction_theta_full 0.990
_diffrn_measured_fraction_theta_max 0.988
_diffrn_measurement_device_type 'Bruker D8-Venture with Photon-III'
_diffrn_measurement_method '/f and /w scans'
_diffrn_radiation_type CuK\a
_diffrn_radiation_wavelength 1.54178
_diffrn_reflns_av_unetI/netI 0.0401
_diffrn_reflns_Laue_measured_fraction_full 0.990
_diffrn_reflns_Laue_measured_fraction_max 0.988
_diffrn_reflns_limit_h_max 22
_diffrn_reflns_limit_h_min 0
_diffrn_reflns_limit_k_max 0
_diffrn_reflns_limit_k_min -10
_diffrn_reflns_limit_l_max 13
_diffrn_reflns_limit_l_min -14
_diffrn_reflns_number 3195
_diffrn_reflns_point_group_measured_fraction_full 0.990
_diffrn_reflns_point_group_measured_fraction_max 0.988
_diffrn_reflns_theta_full 67.679
_diffrn_reflns_theta_max 68.247
_diffrn_reflns_theta_min 2.491
_diffrn_source 'ImS Diamond'
_diffrn_source_current 1.2
_diffrn_source_power 0.06
_diffrn_source_voltage 50.0
_exptl_absorpt_coefficient_mu 0.480
_exptl_absorpt_process_details
;
 TWINABS-2012/1 (Bruker,2012) was used for absorption correction.
 
For component 1:
 wR2(int) was 0.0784 before and 0.0595 after correction.
 
For component 2:
 wR2(int) was 0.0867 before and 0.0630 after correction.
 The Ratio of minimum to maximum transmission is 0.87.

Final HKLF 4 output contains 38791 reflections, Rint = 0.0703
 (15795 with I > 3sig(I), Rint = 0.0489)
;
_exptl_crystal_colour colourless
_exptl_crystal_colour_primary colourless
_exptl_crystal_density_diffrn 1.072
_exptl_crystal_description plate
_exptl_crystal_F_000 628
_exptl_crystal_recrystallization_method 'Re-crystallisation from solvent: toluene'
_exptl_crystal_size_max 0.04
_exptl_crystal_size_mid 0.04
_exptl_crystal_size_min 0.02
_refine_diff_density_max 0.196
_refine_diff_density_min -0.207
_refine_diff_density_rms 0.044
_refine_ls_extinction_method none
_refine_ls_goodness_of_fit_ref 1.058
_refine_ls_hydrogen_treatment mixed
_refine_ls_matrix_type full
_refine_ls_number_parameters 203
_refine_ls_number_reflns 3195
_refine_ls_number_restraints 0
_refine_ls_restrained_S_all 1.058
_refine_ls_R_factor_all 0.0581
_refine_ls_R_factor_gt 0.0437
_refine_ls_shift/su_max 0.000
_refine_ls_shift/su_mean 0.000
_refine_ls_structure_factor_coef Fsqd
_refine_ls_weighting_details 'w=1/[\s^2^(Fo^2^)+(0.0384P)^2^+0.6887P] where P=(Fo^2^+2Fc^2^)/3'
_refine_ls_weighting_scheme calc
_refine_ls_wR_factor_gt 0.0922
_refine_ls_wR_factor_ref 0.0994
_reflns_Friedel_coverage 0.000
_reflns_number_gt 2695
_reflns_number_total 3195
_reflns_threshold_expression 'I > 2\s(I)'
_cod_data_source_file d5dt00482a2.cif
_cod_data_source_block LH2
_cod_depositor_comments 'Adding full bibliography for 7718569--7718574.cif.'
_cod_database_code 7718569
_shelx_shelxl_version_number 2019/1
_shelx_space_group_comment
;
The symmetry employed for this shelxl refinement is uniquely defined
by the following loop, which should always be used as a source of
symmetry information in preference to the above space-group names.
They are only intended as comments.
;
_shelx_estimated_absorpt_t_max 0.990
_shelx_estimated_absorpt_t_min 0.981
_olex2_refinement_description
;
1. Twinned data refinement
 Scales: 0.6038(14)
 0.3962(14)
2. Fixed Uiso
 At 1.2 times of:
  All C(H) groups
 At 1.5 times of:
  All C(H,H,H) groups
3.a Aromatic/amide H refined with riding coordinates:
 C5(H5), C10(H10), C9(H9), C3(H3)
3.b Idealised Me refined as rotating group:
 C11(H11A,H11B,H11C), C12(H12A,H12B,H12C), C19(H19A,H19B,H19C), C20(H20A,H20B,
 H20C), C18(H18A,H18B,H18C), C15(H15A,H15B,H15C), C14(H14A,H14B,H14C), C16(H16A,
 H16B,H16C)
;
_olex2_submission_special_instructions 'No special instructions were received'

loop_
_space_group_symop_operation_xyz
'x, y, z'
'-x, y+1/2, -z+1/2'
'-x, -y, -z'
'x, -y-1/2, z-1/2'

loop_
_atom_site_label
_atom_site_type_symbol
_atom_site_fract_x
_atom_site_fract_y
_atom_site_fract_z
_atom_site_U_iso_or_equiv
_atom_site_adp_type
_atom_site_occupancy
_atom_site_site_symmetry_order
_atom_site_calc_flag
_atom_site_refinement_flags_posn
_atom_site_refinement_flags_adp
_atom_site_refinement_flags_occupancy
_atom_site_disorder_assembly
_atom_site_disorder_group
O1 O 0.62144(7) 0.42686(17) 0.30923(12) 0.0222(3) Uani 1 1 d . . . . .
C5 C 0.74889(10) 0.7156(2) 0.49450(16) 0.0181(4) Uani 1 1 d . . . . .
H5 H 0.746536 0.809614 0.538393 0.022 Uiso 1 1 calc R U . . .
C8 C 0.55002(10) 0.6050(2) 0.46209(17) 0.0176(4) Uani 1 1 d . . . . .
C10 C 0.52753(10) 0.3940(2) 0.58982(18) 0.0197(4) Uani 1 1 d . . . . .
H10 H 0.547264 0.321773 0.651468 0.024 Uiso 1 1 calc R U . . .
C6 C 0.68160(10) 0.6446(2) 0.43317(17) 0.0182(4) Uani 1 1 d . . . . .
C1 C 0.68627(10) 0.5031(2) 0.37152(17) 0.0181(4) Uani 1 1 d . . . . .
C2 C 0.75576(10) 0.4348(2) 0.36802(16) 0.0187(4) Uani 1 1 d . . . . .
C9 C 0.57603(10) 0.4971(2) 0.55245(17) 0.0192(4) Uani 1 1 d . . . . .
H9 H 0.628369 0.494064 0.589475 0.023 Uiso 1 1 calc R U . . .
C3 C 0.82047(10) 0.5139(2) 0.42945(16) 0.0193(4) Uani 1 1 d . . . . .
H3 H 0.868086 0.470564 0.427649 0.023 Uiso 1 1 calc R U . . .
C4 C 0.81918(10) 0.6536(2) 0.49355(17) 0.0197(4) Uani 1 1 d . . . . .
C11 C 0.61204(11) 0.8646(2) 0.51396(18) 0.0216(4) Uani 1 1 d . . . . .
H11A H 0.561741 0.904850 0.513658 0.032 Uiso 1 1 calc R U . . .
H11B H 0.641473 0.950853 0.490717 0.032 Uiso 1 1 calc R U . . .
H11C H 0.637598 0.827953 0.591788 0.032 Uiso 1 1 calc R U . . .
C7 C 0.60466(10) 0.7239(2) 0.42882(17) 0.0172(4) Uani 1 1 d . . . . .
C12 C 0.57341(10) 0.7930(2) 0.30671(18) 0.0232(5) Uani 1 1 d . . . . .
H12A H 0.560079 0.704827 0.251114 0.035 Uiso 1 1 calc R U . . .
H12B H 0.611837 0.860661 0.286306 0.035 Uiso 1 1 calc R U . . .
H12C H 0.528440 0.857530 0.305047 0.035 Uiso 1 1 calc R U . . .
C13 C 0.89358(10) 0.7330(3) 0.55678(18) 0.0214(5) Uani 1 1 d . . . . .
C19 C 0.72457(11) 0.3075(2) 0.17078(18) 0.0230(4) Uani 1 1 d . . . . .
H19A H 0.670810 0.330988 0.159605 0.035 Uiso 1 1 calc R U . . .
H19B H 0.730440 0.210666 0.127408 0.035 Uiso 1 1 calc R U . . .
H19C H 0.749198 0.398170 0.143038 0.035 Uiso 1 1 calc R U . . .
C17 C 0.76096(10) 0.2804(2) 0.29953(17) 0.0202(4) Uani 1 1 d . . . . .
C20 C 0.72265(11) 0.1394(2) 0.34536(19) 0.0249(5) Uani 1 1 d . . . . .
H20A H 0.746523 0.123443 0.427587 0.037 Uiso 1 1 calc R U . . .
H20B H 0.728054 0.041596 0.302642 0.037 Uiso 1 1 calc R U . . .
H20C H 0.669004 0.163255 0.335011 0.037 Uiso 1 1 calc R U . . .
C18 C 0.84324(11) 0.2309(3) 0.3098(2) 0.0272(5) Uani 1 1 d . . . . .
H18A H 0.868928 0.315683 0.277721 0.041 Uiso 1 1 calc R U . . .
H18B H 0.844219 0.130946 0.267026 0.041 Uiso 1 1 calc R U . . .
H18C H 0.868999 0.214342 0.391305 0.041 Uiso 1 1 calc R U . . .
C15 C 0.93597(11) 0.7869(3) 0.4678(2) 0.0284(5) Uani 1 1 d . . . . .
H15A H 0.944591 0.694042 0.422542 0.043 Uiso 1 1 calc R U . . .
H15B H 0.984534 0.833926 0.507941 0.043 Uiso 1 1 calc R U . . .
H15C H 0.905852 0.867078 0.416234 0.043 Uiso 1 1 calc R U . . .
C14 C 0.94259(11) 0.6117(3) 0.6403(2) 0.0291(5) Uani 1 1 d . . . . .
H14A H 0.915810 0.576898 0.697284 0.044 Uiso 1 1 calc R U . . .
H14B H 0.990316 0.662540 0.679906 0.044 Uiso 1 1 calc R U . . .
H14C H 0.952808 0.518411 0.596677 0.044 Uiso 1 1 calc R U . . .
C16 C 0.88187(11) 0.8799(3) 0.6268(2) 0.0299(5) Uani 1 1 d . . . . .
H16A H 0.852901 0.961094 0.574783 0.045 Uiso 1 1 calc R U . . .
H16B H 0.930980 0.924382 0.666964 0.045 Uiso 1 1 calc R U . . .
H16C H 0.854223 0.848257 0.683456 0.045 Uiso 1 1 calc R U . . .
H1 H 0.5831(14) 0.457(3) 0.335(2) 0.041(7) Uiso 1 1 d . . . . .

loop_
_atom_site_aniso_label
_atom_site_aniso_U_11
_atom_site_aniso_U_22
_atom_site_aniso_U_33
_atom_site_aniso_U_23
_atom_site_aniso_U_13
_atom_site_aniso_U_12
O1 0.0169(6) 0.0243(7) 0.0259(8) -0.0069(7) 0.0061(6) -0.0034(6)
C5 0.0209(8) 0.0170(9) 0.0164(10) -0.0009(8) 0.0046(8) -0.0018(8)
C8 0.0188(9) 0.0171(9) 0.0181(10) -0.0034(8) 0.0069(7) 0.0009(7)
C10 0.0209(9) 0.0195(9) 0.0189(10) 0.0023(9) 0.0054(8) 0.0035(8)
C6 0.0184(9) 0.0177(10) 0.0191(10) 0.0032(9) 0.0059(8) -0.0009(8)
C1 0.0185(9) 0.0184(9) 0.0170(9) 0.0007(8) 0.0040(7) -0.0029(8)
C2 0.0217(9) 0.0164(9) 0.0190(10) 0.0015(8) 0.0067(8) -0.0006(8)
C9 0.0161(8) 0.0215(10) 0.0191(10) -0.0010(9) 0.0028(7) 0.0009(8)
C3 0.0180(9) 0.0191(10) 0.0208(10) 0.0017(9) 0.0048(8) 0.0026(8)
C4 0.0199(9) 0.0192(10) 0.0193(10) 0.0019(9) 0.0033(8) -0.0024(8)
C11 0.0202(9) 0.0182(10) 0.0272(11) -0.0024(9) 0.0074(8) -0.0006(8)
C7 0.0173(8) 0.0170(10) 0.0173(10) -0.0004(8) 0.0042(8) -0.0011(7)
C12 0.0198(9) 0.0258(11) 0.0243(11) 0.0057(10) 0.0063(8) -0.0002(8)
C13 0.0180(9) 0.0205(10) 0.0247(12) -0.0021(9) 0.0034(8) -0.0006(8)
C19 0.0274(10) 0.0210(10) 0.0223(11) -0.0039(9) 0.0092(9) -0.0026(8)
C17 0.0210(9) 0.0173(10) 0.0226(10) -0.0011(9) 0.0058(8) -0.0011(8)
C20 0.0311(10) 0.0169(10) 0.0262(11) 0.0006(9) 0.0061(9) -0.0023(8)
C18 0.0256(10) 0.0208(10) 0.0356(13) -0.0055(10) 0.0083(10) 0.0018(9)
C15 0.0239(10) 0.0265(12) 0.0345(13) -0.0034(10) 0.0070(9) -0.0058(9)
C14 0.0216(10) 0.0293(12) 0.0325(12) -0.0002(10) -0.0005(9) -0.0019(9)
C16 0.0234(10) 0.0289(12) 0.0344(12) -0.0128(10) 0.0020(9) -0.0038(9)

loop_
_atom_type_symbol
_atom_type_description
_atom_type_scat_dispersion_real
_atom_type_scat_dispersion_imag
_atom_type_scat_source
C C 0.0181 0.0091 'International Tables Vol C Tables 4.2.6.8 and 6.1.1.4'
H H 0.0000 0.0000 'International Tables Vol C Tables 4.2.6.8 and 6.1.1.4'
O O 0.0492 0.0322 'International Tables Vol C Tables 4.2.6.8 and 6.1.1.4'

loop_
_geom_angle_atom_site_label_1
_geom_angle_atom_site_label_2
_geom_angle_atom_site_label_3
_geom_angle
_geom_angle_site_symmetry_1
_geom_angle_site_symmetry_3
_geom_angle_publ_flag
C1 O1 H1 109.5(17) . . ?
C6 C5 H5 118.8 . . ?
C4 C5 H5 118.8 . . ?
C4 C5 C6 122.31(17) . . ?
C10 C8 C7 122.56(17) 3_666 . ?
C9 C8 C10 117.25(18) . 3_666 ?
C9 C8 C7 120.06(16) . . ?
C8 C10 H10 119.5 3_666 . ?
C9 C10 C8 120.92(18) . 3_666 ?
C9 C10 H10 119.5 . . ?
C5 C6 C1 117.95(17) . . ?
C5 C6 C7 120.85(17) . . ?
C1 C6 C7 121.14(16) . . ?
O1 C1 C6 120.59(16) . . ?
O1 C1 C2 117.31(17) . . ?
C6 C1 C2 122.09(16) . . ?
C1 C2 C17 122.14(16) . . ?
C3 C2 C1 116.74(17) . . ?
C3 C2 C17 121.12(17) . . ?
C8 C9 H9 119.1 . . ?
C10 C9 C8 121.83(17) . . ?
C10 C9 H9 119.1 . . ?
C2 C3 H3 118.2 . . ?
C2 C3 C4 123.61(17) . . ?
C4 C3 H3 118.2 . . ?
C5 C4 C3 117.27(17) . . ?
C5 C4 C13 123.11(17) . . ?
C3 C4 C13 119.61(17) . . ?
H11A C11 H11B 109.5 . . ?
H11A C11 H11C 109.5 . . ?
H11B C11 H11C 109.5 . . ?
C7 C11 H11A 109.5 . . ?
C7 C11 H11B 109.5 . . ?
C7 C11 H11C 109.5 . . ?
C8 C7 C6 111.45(16) . . ?
C8 C7 C11 105.95(16) . . ?
C8 C7 C12 112.20(15) . . ?
C11 C7 C6 112.15(15) . . ?
C11 C7 C12 107.06(16) . . ?
C12 C7 C6 107.99(15) . . ?
C7 C12 H12A 109.5 . . ?
C7 C12 H12B 109.5 . . ?
C7 C12 H12C 109.5 . . ?
H12A C12 H12B 109.5 . . ?
H12A C12 H12C 109.5 . . ?
H12B C12 H12C 109.5 . . ?
C4 C13 C15 109.08(17) . . ?
C4 C13 C14 109.73(17) . . ?
C15 C13 C14 109.12(16) . . ?
C16 C13 C4 112.67(16) . . ?
C16 C13 C15 108.16(18) . . ?
C16 C13 C14 108.01(18) . . ?
H19A C19 H19B 109.5 . . ?
H19A C19 H19C 109.5 . . ?
H19B C19 H19C 109.5 . . ?
C17 C19 H19A 109.5 . . ?
C17 C19 H19B 109.5 . . ?
C17 C19 H19C 109.5 . . ?
C19 C17 C2 110.02(15) . . ?
C19 C17 C20 110.41(16) . . ?
C19 C17 C18 106.77(17) . . ?
C20 C17 C2 110.64(16) . . ?
C18 C17 C2 111.88(15) . . ?
C18 C17 C20 107.01(16) . . ?
C17 C20 H20A 109.5 . . ?
C17 C20 H20B 109.5 . . ?
C17 C20 H20C 109.5 . . ?
H20A C20 H20B 109.5 . . ?
H20A C20 H20C 109.5 . . ?
H20B C20 H20C 109.5 . . ?
C17 C18 H18A 109.5 . . ?
C17 C18 H18B 109.5 . . ?
C17 C18 H18C 109.5 . . ?
H18A C18 H18B 109.5 . . ?
H18A C18 H18C 109.5 . . ?
H18B C18 H18C 109.5 . . ?
C13 C15 H15A 109.5 . . ?
C13 C15 H15B 109.5 . . ?
C13 C15 H15C 109.5 . . ?
H15A C15 H15B 109.5 . . ?
H15A C15 H15C 109.5 . . ?
H15B C15 H15C 109.5 . . ?
C13 C14 H14A 109.5 . . ?
C13 C14 H14B 109.5 . . ?
C13 C14 H14C 109.5 . . ?
H14A C14 H14B 109.5 . . ?
H14A C14 H14C 109.5 . . ?
H14B C14 H14C 109.5 . . ?
C13 C16 H16A 109.5 . . ?
C13 C16 H16B 109.5 . . ?
C13 C16 H16C 109.5 . . ?
H16A C16 H16B 109.5 . . ?
H16A C16 H16C 109.5 . . ?
H16B C16 H16C 109.5 . . ?

loop_
_geom_bond_atom_site_label_1
_geom_bond_atom_site_label_2
_geom_bond_distance
_geom_bond_site_symmetry_2
_geom_bond_publ_flag
O1 C1 1.387(2) . ?
O1 H1 0.87(3) . ?
C5 H5 0.9500 . ?
C5 C6 1.397(2) . ?
C5 C4 1.391(3) . ?
C8 C10 1.400(3) 3_666 ?
C8 C9 1.395(3) . ?
C8 C7 1.531(3) . ?
C10 H10 0.9500 . ?
C10 C9 1.389(3) . ?
C6 C1 1.405(3) . ?
C6 C7 1.546(2) . ?
C1 C2 1.405(3) . ?
C2 C3 1.393(3) . ?
C2 C17 1.541(3) . ?
C9 H9 0.9500 . ?
C3 H3 0.9500 . ?
C3 C4 1.397(3) . ?
C4 C13 1.532(2) . ?
C11 H11A 0.9800 . ?
C11 H11B 0.9800 . ?
C11 H11C 0.9800 . ?
C11 C7 1.537(3) . ?
C7 C12 1.541(3) . ?
C12 H12A 0.9800 . ?
C12 H12B 0.9800 . ?
C12 H12C 0.9800 . ?
C13 C15 1.536(3) . ?
C13 C14 1.540(3) . ?
C13 C16 1.529(3) . ?
C19 H19A 0.9800 . ?
C19 H19B 0.9800 . ?
C19 H19C 0.9800 . ?
C19 C17 1.534(3) . ?
C17 C20 1.540(3) . ?
C17 C18 1.538(2) . ?
C20 H20A 0.9800 . ?
C20 H20B 0.9800 . ?
C20 H20C 0.9800 . ?
C18 H18A 0.9800 . ?
C18 H18B 0.9800 . ?
C18 H18C 0.9800 . ?
C15 H15A 0.9800 . ?
C15 H15B 0.9800 . ?
C15 H15C 0.9800 . ?
C14 H14A 0.9800 . ?
C14 H14B 0.9800 . ?
C14 H14C 0.9800 . ?
C16 H16A 0.9800 . ?
C16 H16B 0.9800 . ?
C16 H16C 0.9800 . ?

loop_
_geom_torsion_atom_site_label_1
_geom_torsion_atom_site_label_2
_geom_torsion_atom_site_label_3
_geom_torsion_atom_site_label_4
_geom_torsion
_geom_torsion_site_symmetry_1
_geom_torsion_site_symmetry_2
_geom_torsion_site_symmetry_3
_geom_torsion_site_symmetry_4
_geom_torsion_publ_flag
O1 C1 C2 C3 179.00(17) . . . . ?
O1 C1 C2 C17 -0.8(3) . . . . ?
C5 C6 C1 O1 179.86(17) . . . . ?
C5 C6 C1 C2 -1.5(3) . . . . ?
C5 C6 C7 C8 -128.58(19) . . . . ?
C5 C6 C7 C11 -10.0(3) . . . . ?
C5 C6 C7 C12 107.7(2) . . . . ?
C5 C4 C13 C15 -116.3(2) . . . . ?
C5 C4 C13 C14 124.2(2) . . . . ?
C5 C4 C13 C16 3.8(3) . . . . ?
C8 C10 C9 C8 -0.2(3) 3_666 . . . ?
C10 C8 C9 C10 0.2(3) 3_666 . . . ?
C10 C8 C7 C6 -144.12(18) 3_666 . . . ?
C10 C8 C7 C11 93.6(2) 3_666 . . . ?
C10 C8 C7 C12 -22.9(3) 3_666 . . . ?
C6 C5 C4 C3 -0.9(3) . . . . ?
C6 C5 C4 C13 177.81(19) . . . . ?
C6 C1 C2 C3 0.3(3) . . . . ?
C6 C1 C2 C17 -179.44(18) . . . . ?
C1 C6 C7 C8 54.3(2) . . . . ?
C1 C6 C7 C11 172.93(17) . . . . ?
C1 C6 C7 C12 -69.3(2) . . . . ?
C1 C2 C3 C4 0.6(3) . . . . ?
C1 C2 C17 C19 61.6(2) . . . . ?
C1 C2 C17 C20 -60.7(2) . . . . ?
C1 C2 C17 C18 -179.93(18) . . . . ?
C2 C3 C4 C5 -0.4(3) . . . . ?
C2 C3 C4 C13 -179.13(19) . . . . ?
C9 C8 C7 C6 40.3(2) . . . . ?
C9 C8 C7 C11 -82.0(2) . . . . ?
C9 C8 C7 C12 161.50(18) . . . . ?
C3 C2 C17 C19 -118.19(19) . . . . ?
C3 C2 C17 C20 119.54(19) . . . . ?
C3 C2 C17 C18 0.3(3) . . . . ?
C3 C4 C13 C15 62.4(2) . . . . ?
C3 C4 C13 C14 -57.1(2) . . . . ?
C3 C4 C13 C16 -177.46(19) . . . . ?
C4 C5 C6 C1 1.8(3) . . . . ?
C4 C5 C6 C7 -175.37(18) . . . . ?
C7 C8 C9 C10 176.07(18) . . . . ?
C7 C6 C1 O1 -3.0(3) . . . . ?
C7 C6 C1 C2 175.67(18) . . . . ?
C17 C2 C3 C4 -179.60(18) . . . . ?

loop_
_twin_individual_id
_twin_individual_mass_fraction_refined
1 0.6038(14)
2 0.3962(14)
